data_4319254
loop_
_publ_author_name
'Alexander Bilyk'
'Annegret K. Hall'
'Jack M. Harrowfield'
'M. Wais Hosseini'
'Brian W. Skelton'
'Allan H. White'

_publ_contact_author_address
;
   Department of Chemistry
   University of Western Australia
   Nedlands
   Western Australia 6907
   Australia
;
_publ_contact_author_email bws@crystal.uwa.edu.au
_publ_contact_author_fax (+61)_08_9380_1118
_publ_contact_author_name 'Skelton, B. W.'
_publ_contact_author_phone (+61)_08-9380_3481
_publ_section_title
;
 Systematic Structural Coordination Chemistry of
 p-tert-Butyltetrathiacalix[4]arene: 1. Group 1 Elements and Congeners
;
_journal_name_full 'Inorganic Chemistry'
_journal_page_first 672
_journal_page_last 686
_journal_paper_doi 10.1021/ic001008c
_journal_volume 40
_journal_year 2001
_chemical_formula_sum 'C49 H70 N2 O5 S4'
_chemical_formula_weight 895.37
_space_group_IT_number 2
_symmetry_cell_setting triclinic
_symmetry_space_group_name_Hall '-P 1'
_symmetry_space_group_name_H-M 'P -1'
_cell_angle_alpha 76.458(2)
_cell_angle_beta 85.406(2)
_cell_angle_gamma 67.599(2)
_cell_formula_units_Z 2
_cell_length_a 11.564(2)
_cell_length_b 13.540(2)
_cell_length_c 17.513(2)
_cell_measurement_reflns_used 5812
_cell_measurement_temperature 153
_cell_measurement_theta_max 27.4
_cell_measurement_theta_min 2.7
_cell_volume 2464.6(6)
_computing_cell_refinement 'Siemens SAINT (Siemens, 1995)'
_computing_data_collection 'Siemens SMART (Siemens, 1995)'
_computing_data_reduction 'xtal ADDREF SORTRF'
_computing_molecular_graphics xtal
_computing_publication_material 'xtal BONDLA CIFIO'
_computing_structure_refinement 'xtal CRYLSQ'
_computing_structure_solution xtal
_diffrn_ambient_temperature 153
_diffrn_measurement_device_type
;
Bruker SMART CCD diffractometer
;
_diffrn_measurement_method '\w scans'
_diffrn_radiation_detector 'CCD area detector'
_diffrn_radiation_monochromator graphite
_diffrn_radiation_source 'sealed tube'
_diffrn_radiation_type 'Mo K\a'
_diffrn_radiation_wavelength .71073
_diffrn_reflns_av_R_equivalents .0184
_diffrn_reflns_av_sigmaI/netI .05
_diffrn_reflns_limit_h_max 15
_diffrn_reflns_limit_h_min -15
_diffrn_reflns_limit_k_max 18
_diffrn_reflns_limit_k_min -17
_diffrn_reflns_limit_l_max 23
_diffrn_reflns_limit_l_min 0
_diffrn_reflns_number 28252
_diffrn_reflns_theta_max 29.03
_diffrn_reflns_theta_min 1.67
_diffrn_standards_decay_% 0
_exptl_absorpt_coefficient_mu .238
_exptl_absorpt_correction_T_max 0.928
_exptl_absorpt_correction_T_min 0.844
_exptl_absorpt_correction_type multi-scan
_exptl_absorpt_process_details
;
 SADABS; Sheldrick, 1996
;
_exptl_crystal_colour colourless
_exptl_crystal_density_diffrn 1.206
_exptl_crystal_description block
_exptl_crystal_F_000 964
_exptl_crystal_size_max .4
_exptl_crystal_size_mid .35
_exptl_crystal_size_min .2
_refine_diff_density_max .483
_refine_diff_density_min -.386
_refine_ls_goodness_of_fit_all 1.537
_refine_ls_goodness_of_fit_ref 1.678
_refine_ls_hydrogen_treatment mixed
_refine_ls_matrix_type full
_refine_ls_number_constraints 0
_refine_ls_number_parameters 803
_refine_ls_number_reflns 9350
_refine_ls_number_restraints 0
_refine_ls_R_factor_all .055
_refine_ls_R_factor_gt .041
_refine_ls_shift/su_max .046
_refine_ls_shift/su_mean .002
_refine_ls_structure_factor_coef F
_refine_ls_weighting_scheme calc
_refine_ls_wR_factor_all .053
_refine_ls_wR_factor_ref .051
_reflns_d_resolution_high .732
_reflns_d_resolution_low 12.179
_reflns_Friedel_coverage 0
_reflns_limit_h_max 15
_reflns_limit_h_min 0
_reflns_limit_k_max 18
_reflns_limit_k_min -16
_reflns_limit_l_max 23
_reflns_limit_l_min -23
_reflns_number_gt 9350
_reflns_number_total 11873
_reflns_threshold_expression 'F    > 4.00 sig(F   )'
_cod_data_source_file ic001008c_08.cif
_cod_data_source_block lis4l
_cod_original_sg_symbol_Hall -p_1
_cod_database_code 4319254

loop_
_symmetry_equiv_pos_as_xyz
+x,+y,+z
-x,-y,-z

loop_
_atom_site_label
_atom_site_fract_x
_atom_site_fract_y
_atom_site_fract_z
_atom_site_U_iso_or_equiv
_atom_site_adp_type
_atom_site_calc_flag
_atom_site_calc_attached_atom
_atom_site_occupancy
_atom_site_disorder_assembly
_atom_site_disorder_group
O11 .27740(12) -.01696(12) .32662(8) .0429(13) Uani ? ? 1.00000 ? ?
C11 .18575(16) .02722(12) .27081(10) .0278(14) Uani ? ? 1.00000 ? ?
C12 .05926(15) .05787(12) .29127(10) .0259(13) Uani ? ? 1.00000 ? ?
C13 -.03298(17) .10555(14) .23313(11) .0309(14) Uani ? ? 1.00000 ? ?
C14 -.00427(17) .12320(13) .15362(10) .0327(14) Uani ? ? 1.00000 ? ?
C141 -.1060(2) .18036(17) .08966(12) .0454(18) Uani ? ? 1.00000 ? ?
C142 -.0958(4) .0954(4) .0386(3) .055(4) Uani ? ? .50000 ? ?
C143 -.0805(4) .2727(5) .0328(3) .063(5) Uani ? ? .50000 ? ?
C144 -.2342(4) .2194(4) .1187(2) .049(4) Uani ? ? .50000 ? ?
C142' -.1928(5) .1165(5) .0977(3) .074(6) Uani ? ? .50000 ? ?
C143' -.0560(6) .2021(5) .0096(3) .078(6) Uani ? ? .50000 ? ?
C144' -.1907(6) .2972(5) .1123(4) .088(6) Uani ? ? .50000 ? ?
C15 .12275(17) .08670(13) .13452(11) .0317(15) Uani ? ? 1.00000 ? ?
C16 .21707(16) .04029(13) .19105(10) .0286(14) Uani ? ? 1.00000 ? ?
S1 .37638(4) -.00413(3) .16077(3) .0325(4) Uani ? ? 1.00000 ? ?
O21 .19776(11) .12612(10) .43575(8) .0394(11) Uani ? ? 1.00000 ? ?
C21 .07702(14) .19687(12) .43180(9) .0236(12) Uani ? ? 1.00000 ? ?
C22 .04319(14) .30170(12) .44640(9) .0218(12) Uani ? ? 1.00000 ? ?
C23 -.08111(15) .37550(13) .43645(9) .0225(12) Uani ? ? 1.00000 ? ?
C24 -.17482(15) .34835(13) .41236(9) .0256(13) Uani ? ? 1.00000 ? ?
C241 -.30965(15) .43039(14) .39395(11) .0316(15) Uani ? ? 1.00000 ? ?
C242 -.4038(2) .3792(2) .43089(14) .045(2) Uani ? ? 1.00000 ? ?
C243 -.3293(2) .46274(18) .30442(12) .0396(17) Uani ? ? 1.00000 ? ?
C244 -.3342(2) .5344(2) .4235(2) .055(2) Uani ? ? 1.00000 ? ?
C25 -.13995(16) .24202(14) .40094(10) .0283(14) Uani ? ? 1.00000 ? ?
C26 -.01738(15) .16752(12) .41033(9) .0243(13) Uani ? ? 1.00000 ? ?
S2 .01930(4) .03407(3) .39278(2) .0278(3) Uani ? ? 1.00000 ? ?
O31 .34692(10) .22638(8) .36958(7) .0251(9) Uani ? ? 1.00000 ? ?
C31 .31088(14) .33508(12) .35104(9) .0206(12) Uani ? ? 1.00000 ? ?
C32 .36372(14) .39007(12) .28821(9) .0217(12) Uani ? ? 1.00000 ? ?
C33 .32189(15) .50407(13) .26908(9) .0244(13) Uani ? ? 1.00000 ? ?
C34 .22759(15) .57019(12) .31070(9) .0241(13) Uani ? ? 1.00000 ? ?
C341 .19072(16) .69501(13) .28966(10) .0297(14) Uani ? ? 1.00000 ? ?
C342 .3019(2) .72070(17) .30830(16) .047(2) Uani ? ? 1.00000 ? ?
C343 .0756(2) .75228(16) .33540(15) .048(2) Uani ? ? 1.00000 ? ?
C344 .1585(2) .74024(17) .20184(12) .0455(19) Uani ? ? 1.00000 ? ?
C35 .17694(15) .51595(13) .37326(9) .0230(12) Uani ? ? 1.00000 ? ?
C36 .21667(14) .40172(12) .39382(9) .0215(12) Uani ? ? 1.00000 ? ?
S3 .15575(4) .34175(3) .48110(2) .0225(3) Uani ? ? 1.00000 ? ?
O41 .43763(11) .11051(9) .27029(6) .0276(9) Uani ? ? 1.00000 ? ?
C41 .42766(14) .16483(12) .19486(9) .0232(12) Uani ? ? 1.00000 ? ?
C42 .39865(14) .12279(13) .13575(10) .0259(13) Uani ? ? 1.00000 ? ?
C43 .39080(16) .17765(14) .05715(10) .0292(14) Uani ? ? 1.00000 ? ?
C44 .40862(15) .27662(14) .03332(10) .0286(14) Uani ? ? 1.00000 ? ?
C441 .39693(18) .33735(15) -.05323(10) .0353(15) Uani ? ? 1.00000 ? ?
C442 .5200(7) .3433(8) -.0801(3) .116(10) Uani ? ? .50000 ? ?
C443 .2959(7) .4461(5) -.0643(3) .094(7) Uani ? ? .50000 ? ?
C444 .3616(6) .2776(4) -.1080(2) .067(5) Uani ? ? .50000 ? ?
C442' .4737(5) .2603(4) -.1049(2) .048(4) Uani ? ? .50000 ? ?
C443' .4472(5) .4341(4) -.0672(2) .045(4) Uani ? ? .50000 ? ?
C444' .2590(4) .3876(4) -.0761(3) .046(4) Uani ? ? .50000 ? ?
C45 .43586(15) .31794(14) .09225(10) .0273(14) Uani ? ? 1.00000 ? ?
C46 .44654(14) .26432(13) .17107(9) .0238(13) Uani ? ? 1.00000 ? ?
S4 .50001(4) .31647(3) .23968(2) .0259(3) Uani ? ? 1.00000 ? ?
C101 .0836(2) .34193(18) .22286(15) .049(2) Uani ? ? 1.00000 ? ?
C102 .0806(3) .5028(3) .11851(16) .068(3) Uani ? ? 1.00000 ? ?
N10 .03850(14) .46003(12) .19430(9) .0354(13) Uani ? ? 1.00000 ? ?
C10 -.03408(18) .52770(18) .23833(13) .0419(18) Uani ? ? 1.00000 ? ?
O10 -.07738(14) .62776(13) .21888(11) .0653(16) Uani ? ? 1.00000 ? ?
N .62873(15) -.09770(13) .32477(10) .0382(13) Uani ? ? 1.00000 ? ?
C011 .7253(2) -.07904(17) .36786(14) .0448(18) Uani ? ? 1.00000 ? ?
C012 .6868(2) .03637(18) .37556(17) .050(2) Uani ? ? 1.00000 ? ?
C021 .6864(2) -.1573(2) .25996(15) .060(2) Uani ? ? 1.00000 ? ?
C022 .7349(3) -.0910(3) .19384(18) .081(3) Uani ? ? 1.00000 ? ?
C031 .5593(2) -.15922(16) .37916(13) .0432(18) Uani ? ? 1.00000 ? ?
C032 .4977(2) -.10737(19) .44641(13) .044(2) Uani ? ? 1.00000 ? ?
H11 .247(3) -.004(3) .3681(18) .104(11) Uiso ? ? 1.00000 ? ?
H13 -.116(2) .1269(16) .2514(12) .049(6) Uiso ? ? 1.00000 ? ?
H142a -.14151 .11814 .00279 .05200 Uiso ? ? .50000 ? ?
H142b -.09746 .03322 .06119 .05200 Uiso ? ? .50000 ? ?
H142c -.03368 .06663 .01871 .05200 Uiso ? ? .50000 ? ?
H143a -.13178 .30535 -.00065 .05300 Uiso ? ? .50000 ? ?
H143b -.00741 .27116 .00953 .05300 Uiso ? ? .50000 ? ?
H143c -.08130 .32137 .05129 .05300 Uiso ? ? .50000 ? ?
H144a -.28768 .24879 .08450 .05600 Uiso ? ? .50000 ? ?
H144b -.26021 .25151 .14936 .05600 Uiso ? ? .50000 ? ?
H144c -.26821 .18277 .14963 .05600 Uiso ? ? .50000 ? ?
H142'a -.26784 .16012 .05044 .08600 Uiso ? ? .50000 ? ?
H142'b -.24992 .11762 .15810 .08600 Uiso ? ? .50000 ? ?
H142'c -.12174 .02395 .07905 .08600 Uiso ? ? .50000 ? ?
H143'a -.14468 .26139 -.03399 .08900 Uiso ? ? .50000 ? ?
H143'b -.00146 .10881 -.00859 .08900 Uiso ? ? .50000 ? ?
H143'c -.01218 .27263 .01204 .08900 Uiso ? ? .50000 ? ?
H144'a -.27877 .34139 .06385 .10200 Uiso ? ? .50000 ? ?
H144'b -.11890 .35356 .10619 .10200 Uiso ? ? .50000 ? ?
H144'c -.24060 .27404 .17200 .10200 Uiso ? ? .50000 ? ?
H15 .1489(17) .0978(14) .0800(11) .035(5) Uiso ? ? 1.00000 ? ?
H21 .277(4) .175(3) .407(2) .167(15) Uiso ? ? 1.00000 ? ?
H23 -.0983(15) .4449(13) .4475(9) .022(4) Uiso ? ? 1.00000 ? ?
H242a -.487(2) .4300(17) .4225(12) .051(6) Uiso ? ? 1.00000 ? ?
H242b -.392(2) .3540(17) .4860(14) .055(7) Uiso ? ? 1.00000 ? ?
H242c -.398(2) .3106(18) .4132(12) .052(6) Uiso ? ? 1.00000 ? ?
H243a -.417(2) .5120(17) .2897(12) .053(6) Uiso ? ? 1.00000 ? ?
H243b -.3090(18) .3982(17) .2778(12) .047(6) Uiso ? ? 1.00000 ? ?
H243c -.275(2) .4986(18) .2770(13) .058(7) Uiso ? ? 1.00000 ? ?
H244a -.420(2) .5817(19) .4128(13) .066(7) Uiso ? ? 1.00000 ? ?
H244b -.277(2) .5712(18) .3964(13) .059(7) Uiso ? ? 1.00000 ? ?
H244c -.321(2) .5185(18) .4773(14) .057(7) Uiso ? ? 1.00000 ? ?
H25 -.2071(17) .2190(14) .3867(10) .036(5) Uiso ? ? 1.00000 ? ?
H33 .3626(17) .5395(14) .2243(11) .034(5) Uiso ? ? 1.00000 ? ?
H342a .282(2) .798(2) .2985(13) .063(7) Uiso ? ? 1.00000 ? ?
H342b .382(2) .6818(18) .2769(13) .060(7) Uiso ? ? 1.00000 ? ?
H342c .311(2) .7000(17) .3673(14) .055(7) Uiso ? ? 1.00000 ? ?
H343a .057(2) .8343(18) .3177(13) .057(6) Uiso ? ? 1.00000 ? ?
H343b .095(2) .7332(18) .3919(14) .059(7) Uiso ? ? 1.00000 ? ?
H343c .003(2) .7287(18) .3262(13) .057(7) Uiso ? ? 1.00000 ? ?
H344a .1335(19) .8210(17) .1875(11) .046(6) Uiso ? ? 1.00000 ? ?
H344b .085(2) .7219(17) .1880(12) .054(6) Uiso ? ? 1.00000 ? ?
H344c .229(2) .7081(18) .1672(13) .059(7) Uiso ? ? 1.00000 ? ?
H35 .1120(17) .5556(14) .4048(10) .030(5) Uiso ? ? 1.00000 ? ?
H41 .404(3) .170(2) .3154(17) .105(10) Uiso ? ? 1.00000 ? ?
H43 .3703(16) .1448(13) .0182(10) .028(4) Uiso ? ? 1.00000 ? ?
H442a .51613 .37629 -.12961 .09400 Uiso ? ? .50000 ? ?
H442b .57032 .29856 -.08145 .09400 Uiso ? ? .50000 ? ?
H442c .55928 .38023 -.05716 .09400 Uiso ? ? .50000 ? ?
H443a .29121 .48731 -.11101 .08800 Uiso ? ? .50000 ? ?
H443b .29683 .48438 -.03790 .08800 Uiso ? ? .50000 ? ?
H443c .21344 .44920 -.03937 .08800 Uiso ? ? .50000 ? ?
H444a .36236 .31125 -.16250 .07800 Uiso ? ? .50000 ? ?
H444b .30317 .26197 -.09717 .07800 Uiso ? ? .50000 ? ?
H444c .41741 .20456 -.10475 .07800 Uiso ? ? .50000 ? ?
H442'a .46736 .30270 -.16174 .06400 Uiso ? ? .50000 ? ?
H442'b .43380 .20039 -.10387 .06400 Uiso ? ? .50000 ? ?
H442'c .56455 .22675 -.08612 .06400 Uiso ? ? .50000 ? ?
H443'a .43504 .47317 -.12508 .06700 Uiso ? ? .50000 ? ?
H443'b .55244 .39478 -.05504 .06700 Uiso ? ? .50000 ? ?
H443'c .39794 .48998 -.03407 .06700 Uiso ? ? .50000 ? ?
H444'a .24728 .43410 -.13390 .06700 Uiso ? ? .50000 ? ?
H444'b .21327 .44940 -.03454 .06700 Uiso ? ? .50000 ? ?
H444'c .22654 .32605 -.07189 .06700 Uiso ? ? .50000 ? ?
H45 .4524(16) .3812(14) .0786(10) .027(5) Uiso ? ? 1.00000 ? ?
H10 -.055(2) .4855(18) .2920(14) .061(7) Uiso ? ? 1.00000 ? ?
H101a .058(2) .3106(18) .1899(13) .057(7) Uiso ? ? 1.00000 ? ?
H101b .177(2) .3120(18) .2240(13) .063(7) Uiso ? ? 1.00000 ? ?
H101c .048(2) .327(2) .2717(16) .074(8) Uiso ? ? 1.00000 ? ?
H102a .170(3) .476(2) .1216(17) .103(11) Uiso ? ? 1.00000 ? ?
H102b .037(4) .588(3) .104(2) .141(14) Uiso ? ? 1.00000 ? ?
H102c .056(3) .471(2) .0807(17) .087(10) Uiso ? ? 1.00000 ? ?
H .5716(19) -.0333(16) .3038(11) .040(5) Uiso ? ? 1.00000 ? ?
H011a .7372(17) -.1335(15) .4199(11) .038(5) Uiso ? ? 1.00000 ? ?
H011b .805(2) -.102(2) .3415(14) .068(7) Uiso ? ? 1.00000 ? ?
H012a .746(2) .0408(19) .4077(14) .069(7) Uiso ? ? 1.00000 ? ?
H012b .681(2) .081(2) .3281(16) .078(9) Uiso ? ? 1.00000 ? ?
H012c .605(2) .0578(17) .4044(12) .054(6) Uiso ? ? 1.00000 ? ?
H021a .755(2) -.231(2) .2880(14) .069(7) Uiso ? ? 1.00000 ? ?
H021b .616(2) -.1791(17) .2430(13) .059(7) Uiso ? ? 1.00000 ? ?
H022a .772(3) -.133(2) .1568(18) .092(9) Uiso ? ? 1.00000 ? ?
H022b .666(2) -.027(2) .1672(14) .069(8) Uiso ? ? 1.00000 ? ?
H022c .805(3) -.075(2) .2105(18) .100(11) Uiso ? ? 1.00000 ? ?
H031a .498(2) -.1616(15) .3468(12) .043(6) Uiso ? ? 1.00000 ? ?
H031b .622(2) -.2346(18) .3982(12) .051(6) Uiso ? ? 1.00000 ? ?
H032a .448(2) -.146(2) .4743(15) .074(8) Uiso ? ? 1.00000 ? ?
H032b .557(2) -.1140(17) .4837(13) .055(6) Uiso ? ? 1.00000 ? ?
H032c .4426(18) -.0269(16) .4282(11) .037(5) Uiso ? ? 1.00000 ? ?

loop_
_atom_site_aniso_label
_atom_site_aniso_U_11
_atom_site_aniso_U_22
_atom_site_aniso_U_33
_atom_site_aniso_U_12
_atom_site_aniso_U_13
_atom_site_aniso_U_23
O11 .0313(7) .0638(9) .0383(8) -.0154(7) -.0011(6) -.0234(7)
C11 .0320(9) .0209(8) .0356(9) -.0120(7) .0008(7) -.0120(7)
C12 .0315(9) .0185(7) .0301(9) -.0114(7) .0022(7) -.0068(7)
C13 .0276(9) .0248(8) .0371(10) -.0071(7) .0020(7) -.0059(7)
C14 .0350(10) .0222(8) .0345(10) -.0051(7) -.0005(8) -.0034(7)
C141 .0393(11) .0453(12) .0386(11) -.0056(9) -.0043(9) -.0010(9)
C142 .046(2) .074(3) .037(2) -.010(2) -.009(2) -.015(2)
C143 .040(3) .063(3) .056(3) -.010(2) -.004(2) .031(3)
C144 .025(2) .065(3) .035(2) .003(2) -.0030(16) -.002(2)
C142' .066(3) .092(4) .063(3) -.027(3) -.021(3) -.013(3)
C143' .090(5) .074(4) .044(3) -.009(4) -.015(3) .005(3)
C144' .085(4) .056(3) .089(4) .022(3) -.043(3) -.023(3)
C15 .0389(10) .0216(8) .0327(10) -.0101(7) .0052(8) -.0062(7)
C16 .0302(9) .0189(8) .0395(10) -.0100(7) .0065(7) -.0120(7)
S1 .0317(2) .0233(2) .0457(3) -.00971(18) .0091(2) -.0176(2)
O21 .0277(6) .0280(6) .0617(9) -.0014(5) -.0109(6) -.0201(6)
C21 .0256(8) .0218(8) .0212(8) -.0064(6) -.0011(6) -.0046(6)
C22 .0249(8) .0238(8) .0182(7) -.0110(6) -.0002(6) -.0042(6)
C23 .0261(8) .0217(8) .0193(7) -.0089(6) .0008(6) -.0044(6)
C24 .0236(8) .0274(8) .0259(8) -.0090(7) .0005(6) -.0072(7)
C241 .0237(8) .0339(9) .0392(10) -.0076(7) -.0033(7) -.0157(8)
C242 .0259(10) .0592(14) .0465(13) -.0146(10) .0027(9) -.0110(11)
C243 .0294(10) .0422(11) .0425(11) -.0101(9) -.0080(8) -.0030(9)
C244 .0273(11) .0482(13) .091(2) .0044(10) -.0151(12) -.0432(14)
C25 .0274(9) .0297(9) .0335(9) -.0152(7) .0023(7) -.0108(7)
C26 .0303(8) .0207(7) .0236(8) -.0122(7) .0028(6) -.0041(6)
S2 .0349(2) .0206(2) .0311(2) -.01436(17) .00332(17) -.00562(17)
O31 .0275(6) .0181(5) .0285(6) -.0068(5) .0006(5) -.0059(5)
C31 .0219(7) .0182(7) .0220(7) -.0064(6) -.0041(6) -.0055(6)
C32 .0200(7) .0225(7) .0233(8) -.0072(6) -.0005(6) -.0074(6)
C33 .0262(8) .0243(8) .0237(8) -.0111(7) -.0007(6) -.0044(7)
C34 .0255(8) .0203(7) .0257(8) -.0067(6) -.0036(6) -.0055(6)
C341 .0323(9) .0189(8) .0347(9) -.0072(7) .0002(7) -.0043(7)
C342 .0496(13) .0273(10) .0673(16) -.0160(10) -.0096(11) -.0092(10)
C343 .0548(14) .0200(9) .0560(14) -.0047(9) .0143(11) -.0069(9)
C344 .0581(14) .0276(10) .0397(11) -.0083(10) -.0055(10) .0022(9)
C35 .0213(8) .0223(7) .0253(8) -.0058(6) -.0022(6) -.0082(6)
C36 .0216(7) .0226(8) .0206(7) -.0082(6) -.0023(6) -.0045(6)
S3 .0242(2) .0243(2) .02062(19) -.00953(16) -.00103(15) -.00675(15)
O41 .0314(6) .0213(6) .0247(6) -.0045(5) -.0009(5) -.0038(5)
C41 .0190(7) .0211(7) .0262(8) -.0024(6) .0006(6) -.0075(6)
C42 .0220(8) .0233(8) .0325(9) -.0064(6) .0029(7) -.0106(7)
C43 .0268(9) .0324(9) .0301(9) -.0087(7) .0023(7) -.0149(7)
C44 .0253(8) .0303(9) .0265(8) -.0056(7) .0025(7) -.0082(7)
C441 .0413(10) .0377(10) .0238(9) -.0115(8) .0022(8) -.0075(8)
C442 .098(5) .236(10) .032(3) -.110(6) .001(3) .015(4)
C443 .149(7) .055(3) .025(2) .014(4) .007(3) .000(2)
C444 .113(5) .057(3) .027(2) -.027(3) -.012(3) -.009(2)
C442' .063(3) .052(3) .027(2) -.019(2) .015(2) -.0141(18)
C443' .060(3) .044(2) .031(2) -.026(2) .004(2) .0025(18)
C444' .049(2) .051(3) .036(2) -.019(2) -.0116(18) .002(2)
C45 .0270(8) .0242(8) .0298(9) -.0090(7) .0047(7) -.0070(7)
C46 .0209(8) .0248(8) .0266(8) -.0065(6) .0015(6) -.0112(7)
S4 .0232(2) .0285(2) .0297(2) -.01032(17) .00324(16) -.01307(17)
C101 .0537(14) .0394(12) .0525(14) -.0142(11) -.0156(12) -.0092(11)
C102 .0660(18) .079(2) .0453(15) -.0232(16) .0148(13) .0015(14)
N10 .0344(8) .0365(8) .0309(8) -.0115(7) .0009(6) -.0023(7)
C10 .0310(10) .0475(12) .0466(12) -.0124(9) -.0042(9) -.0116(10)
O10 .0459(9) .0472(9) .0959(13) -.0011(7) -.0142(9) -.0254(9)
N .0333(8) .0282(8) .0412(9) .0034(7) -.0079(7) -.0083(7)
C011 .0326(11) .0391(11) .0530(13) -.0033(9) -.0105(10) -.0058(10)
C012 .0371(12) .0387(12) .0712(17) -.0172(10) -.0158(12) .0027(12)
C021 .0509(14) .0526(14) .0602(15) .0097(12) -.0038(12) -.0301(12)
C022 .0570(18) .097(2) .0562(17) .0073(18) .0101(14) -.0226(17)
C031 .0419(11) .0281(10) .0536(13) -.0053(9) -.0147(10) -.0063(9)
C032 .0469(12) .0429(12) .0390(11) -.0152(10) -.0100(10) .0004(10)

loop_
_atom_type_symbol
_atom_type_description
_atom_type_oxidation_number
_atom_type_number_in_cell
_atom_type_scat_dispersion_real
_atom_type_scat_dispersion_imag
_atom_type_scat_source
C ? 0 98 .002 .002 'Int Tables Vol IV Tables 2.2B and 2.3.1'
H ? 0 140 0 0 'Int Tables Vol IV Tables 2.2B and 2.3.1'
N ? 0 4 .004 .003 'Int Tables Vol IV Tables 2.2B and 2.3.1'
O ? 0 10 .008 .006 'Int Tables Vol IV Tables 2.2B and 2.3.1'
S ? 0 8 .11 .124 'Int Tables Vol IV Tables 2.2B and 2.3.1'

loop_
_diffrn_attenuator_code
_diffrn_attenuator_scale
? ?

loop_
_geom_angle_atom_site_label_1
_geom_angle_atom_site_label_2
_geom_angle_atom_site_label_3
_geom_angle_site_symmetry_1
_geom_angle_site_symmetry_2
_geom_angle_site_symmetry_3
_geom_angle
_geom_angle_publ_flag
C11 O11 H11 . . . 109(2) ?
O11 C11 C12 . . . 121.22(15) ?
O11 C11 C16 . . . 120.01(15) ?
C12 C11 C16 . . . 118.76(15) ?
C11 C12 C13 . . . 120.16(15) ?
C11 C12 S2 . . . 118.91(12) ?
C13 C12 S2 . . . 120.93(13) ?
C12 C13 C14 . . . 122.06(17) ?
C12 C13 H13 . . . 115.4(12) ?
C14 C13 H13 . . . 122.5(12) ?
C13 C14 C141 . . . 122.05(16) ?
C13 C14 C15 . . . 116.73(16) ?
C141 C14 C15 . . . 121.22(16) ?
C14 C141 C142 . . . 107.7(2) ?
C14 C141 C143 . . . 110.7(3) ?
C14 C141 C144 . . . 115.0(2) ?
C14 C141 C142' . . . 109.2(2) ?
C14 C141 C143' . . . 113.5(3) ?
C14 C141 C144' . . . 104.8(3) ?
C142 C141 C143 . . . 104.8(3) ?
C142 C141 C144 . . . 107.6(3) ?
C142 C141 C142' . . . 55.7(3) ?
C142 C141 C143' . . . 64.6(4) ?
C142 C141 C144' . . . 146.5(3) ?
C143 C141 C144 . . . 110.4(3) ?
C143 C141 C142' . . . 139.5(3) ?
C143 C141 C143' . . . 41.3(4) ?
C143 C141 C144' . . . 70.1(3) ?
C144 C141 C142' . . . 56.4(3) ?
C144 C141 C143' . . . 130.6(3) ?
C144 C141 C144' . . . 49.6(4) ?
C142' C141 C143' . . . 113.9(4) ?
C142' C141 C144' . . . 105.8(4) ?
C143' C141 C144' . . . 108.8(4) ?
C141 C142 C142' . . . 60.6(4) ?
C141 C142 C143' . . . 54.7(3) ?
C141 C142 H142a . . . 115.3(4) ?
C141 C142 H142b . . . 119.3(4) ?
C141 C142 H142c . . . 121.2(6) ?
C141 C142 H142'c . . . 107.8(3) ?
C141 C142 H143'b . . . 97.7(4) ?
C142' C142 C143' . . . 109.5(5) ?
C142' C142 H142a . . . 95.6(4) ?
C142' C142 H142b . . . 74.3(4) ?
C142' C142 H142c . . . 160.0(5) ?
C142' C142 H142'c . . . 58.4(3) ?
C142' C142 H143'b . . . 158.1(6) ?
C143' C142 H142a . . . 88.6(5) ?
C143' C142 H142b . . . 163.7(5) ?
C143' C142 H142c . . . 82.9(5) ?
C143' C142 H142'c . . . 161.8(5) ?
C143' C142 H143'b . . . 49.6(3) ?
H142a C142 H142b . . . 107.0(7) ?
H142a C142 H142c . . . 100.3(5) ?
H142a C142 H142'c . . . 105.4(6) ?
H142a C142 H143'b . . . 91.0(4) ?
H142b C142 H142c . . . 89.6(5) ?
H142b C142 H142'c . . . 15.90(11) ?
H142b C142 H143'b . . . 123.5(4) ?
H142c C142 H142'c . . . 105.3(5) ?
H142c C142 H143'b . . . 34.0(2) ?
H142'c C142 H143'b . . . 139.1(4) ?
C141 C143 C143' . . . 67.6(5) ?
C141 C143 C144' . . . 58.0(3) ?
C141 C143 H143a . . . 114.0(6) ?
C141 C143 H143b . . . 127.8(4) ?
C141 C143 H143c . . . 115.4(5) ?
C141 C143 H143'c . . . 128.4(4) ?
C143' C143 C144' . . . 121.9(6) ?
C143' C143 H143a . . . 89.5(7) ?
C143' C143 H143b . . . 79.7(6) ?
C143' C143 H143c . . . 166.3(7) ?
C143' C143 H143'c . . . 81.5(6) ?
C144' C143 H143a . . . 94.4(4) ?
C144' C143 H143b . . . 151.4(7) ?
C144' C143 H143c . . . 66.9(4) ?
C144' C143 H143'c . . . 149.6(7) ?
H143a C143 H143b . . . 105.0(6) ?
H143a C143 H143c . . . 100.6(6) ?
H143a C143 H143'c . . . 105.7(6) ?
H143b C143 H143c . . . 88.8(6) ?
H143b C143 H143'c . . . 1.91(3) ?
H143c C143 H143'c . . . 86.9(6) ?
C141 C144 C142' . . . 64.4(3) ?
C141 C144 C144' . . . 72.0(4) ?
C141 C144 H144a . . . 114.5(4) ?
C141 C144 H144b . . . 129.1(6) ?
C141 C144 H144c . . . 126.8(4) ?
C141 C144 H142'b . . . 102.6(3) ?
C141 C144 H144'c . . . 109.4(4) ?
C142' C144 C144' . . . 136.0(5) ?
C142' C144 H144a . . . 93.6(5) ?
C142' C144 H144b . . . 147.8(6) ?
C142' C144 H144c . . . 74.1(5) ?
C142' C144 H142'b . . . 49.3(3) ?
C142' C144 H144'c . . . 148.0(4) ?
C144' C144 H144a . . . 99.5(5) ?
C144' C144 H144b . . . 68.7(5) ?
C144' C144 H144c . . . 142.7(6) ?
C144' C144 H142'b . . . 154.1(4) ?
C144' C144 H144'c . . . 54.1(4) ?
H144a C144 H144b . . . 102.8(4) ?
H144a C144 H144c . . . 99.3(5) ?
H144a C144 H142'b . . . 105.6(5) ?
H144a C144 H144'c . . . 116.0(4) ?
H144b C144 H144c . . . 76.0(4) ?
H144b C144 H142'b . . . 99.1(4) ?
H144b C144 H144'c . . . 19.7(2) ?
H144c C144 H142'b . . . 26.0(2) ?
H144c C144 H144'c . . . 88.7(3) ?
H142'b C144 H144'c . . . 107.5(3) ?
C141 C142' C142 . . . 63.7(4) ?
C141 C142' C144 . . . 59.3(4) ?
C141 C142' H142b . . . 90.1(3) ?
C141 C142' H144c . . . 88.3(4) ?
C141 C142' H142'a . . . 108.4(4) ?
C141 C142' H142'b . . . 112.4(5) ?
C141 C142' H142'c . . . 103.9(4) ?
C142 C142' C144 . . . 117.6(6) ?
C142 C142' H142b . . . 33.7(2) ?
C142 C142' H144c . . . 150.9(6) ?
C142 C142' H142'a . . . 91.0(4) ?
C142 C142' H142'b . . . 164.6(5) ?
C142 C142' H142'c . . . 50.2(3) ?
C144 C142' H142b . . . 149.0(6) ?
C144 C142' H144c . . . 33.7(2) ?
C144 C142' H142'a . . . 84.5(4) ?
C144 C142' H142'b . . . 67.2(3) ?
C144 C142' H142'c . . . 162.6(6) ?
H142b C142' H144c . . . 166.4(4) ?
H142b C142' H142'a . . . 102.9(4) ?
H142b C142' H142'b . . . 136.6(5) ?
H142b C142' H142'c . . . 16.55(7) ?
H144c C142' H142'a . . . 90.4(3) ?
H144c C142' H142'b . . . 34.12(15) ?
H144c C142' H142'c . . . 154.5(4) ?
H142'a C142' H142'b . . . 104.1(4) ?
H142'a C142' H142'c . . . 106.4(5) ?
H142'b C142' H142'c . . . 121.0(5) ?
C141 C143' C142 . . . 60.7(3) ?
C141 C143' C143 . . . 71.1(4) ?
C141 C143' H143a . . . 89.6(4) ?
C141 C143' H143b . . . 105.6(5) ?
C141 C143' H143'a . . . 107.4(5) ?
C141 C143' H143'b . . . 106.5(4) ?
C141 C143' H143'c . . . 103.0(5) ?
C142 C143' C143 . . . 129.8(6) ?
C142 C143' H143a . . . 126.2(5) ?
C142 C143' H143b . . . 160.7(5) ?
C142 C143' H143'a . . . 98.9(5) ?
C142 C143' H143'b . . . 53.7(3) ?
C142 C143' H143'c . . . 159.7(5) ?
C143 C143' H143a . . . 37.0(3) ?
C143 C143' H143b . . . 44.8(4) ?
C143 C143' H143'a . . . 82.1(5) ?
C143 C143' H143'b . . . 165.8(7) ?
C143 C143' H143'c . . . 41.8(4) ?
H143a C143' H143b . . . 62.9(3) ?
H143a C143' H143'a . . . 45.3(2) ?
H143a C143' H143'b . . . 156.1(5) ?
H143a C143' H143'c . . . 60.9(3) ?
H143b C143' H143'a . . . 98.2(4) ?
H143b C143' H143'b . . . 126.3(5) ?
H143b C143' H143'c . . . 3.039(18) ?
H143'a C143' H143'b . . . 111.6(6) ?
H143'a C143' H143'c . . . 97.6(4) ?
H143'b C143' H143'c . . . 129.0(6) ?
C141 C144' C143 . . . 51.8(3) ?
C141 C144' C144 . . . 58.4(3) ?
C141 C144' H144b . . . 87.7(4) ?
C141 C144' H144'a . . . 105.5(5) ?
C141 C144' H144'b . . . 107.2(4) ?
C141 C144' H144'c . . . 105.2(4) ?
C143 C144' C144 . . . 102.0(5) ?
C143 C144' H144b . . . 135.6(5) ?
C143 C144' H144'a . . . 89.9(4) ?
C143 C144' H144'b . . . 68.3(4) ?
C143 C144' H144'c . . . 156.5(4) ?
C144 C144' H144b . . . 33.7(3) ?
C144 C144' H144'a . . . 78.2(5) ?
C144 C144' H144'b . . . 164.9(5) ?
C144 C144' H144'c . . . 62.6(4) ?
H144b C144' H144'a . . . 83.7(5) ?
H144b C144' H144'b . . . 153.1(6) ?
H144b C144' H144'c . . . 30.93(17) ?
H144'a C144' H144'b . . . 112.3(4) ?
H144'a C144' H144'c . . . 103.0(5) ?
H144'b C144' H144'c . . . 122.2(6) ?
C14 C15 C16 . . . 122.61(17) ?
C14 C15 H15 . . . 120.7(11) ?
C16 C15 H15 . . . 116.6(11) ?
C11 C16 C15 . . . 119.55(16) ?
C11 C16 S1 . . . 121.19(13) ?
C15 C16 S1 . . . 119.24(14) ?
C16 S1 C42 . . . 100.75(8) ?
C21 O21 H21 . . . 112.8(14) ?
O21 C21 C22 . . . 121.71(17) ?
O21 C21 C26 . . . 120.16(15) ?
C22 C21 C26 . . . 118.11(13) ?
C21 C22 C23 . . . 120.23(18) ?
C21 C22 S3 . . . 120.86(11) ?
C23 C22 S3 . . . 118.88(14) ?
C22 C23 C24 . . . 122.01(17) ?
C22 C23 H23 . . . 116.3(10) ?
C24 C23 H23 . . . 121.6(10) ?
C23 C24 C241 . . . 123.35(16) ?
C23 C24 C25 . . . 116.82(14) ?
C241 C24 C25 . . . 119.75(18) ?
C24 C241 C242 . . . 110.89(14) ?
C24 C241 C243 . . . 108.53(14) ?
C24 C241 C244 . . . 111.27(18) ?
C242 C241 C243 . . . 108.54(19) ?
C242 C241 C244 . . . 109.27(18) ?
C243 C241 C244 . . . 108.26(17) ?
C241 C242 H242a . . . 111.7(15) ?
C241 C242 H242b . . . 111.4(16) ?
C241 C242 H242c . . . 115.7(13) ?
H242a C242 H242b . . . 106.7(18) ?
H242a C242 H242c . . . 108(2) ?
H242b C242 H242c . . . 102.7(19) ?
C241 C243 H243a . . . 111.6(12) ?
C241 C243 H243b . . . 114.8(10) ?
C241 C243 H243c . . . 113.4(15) ?
H243a C243 H243b . . . 107(2) ?
H243a C243 H243c . . . 107.7(18) ?
H243b C243 H243c . . . 102(2) ?
C241 C244 H244a . . . 108.3(18) ?
C241 C244 H244b . . . 109.5(14) ?
C241 C244 H244c . . . 111.3(15) ?
H244a C244 H244b . . . 111(2) ?
H244a C244 H244c . . . 108(2) ?
H244b C244 H244c . . . 109(2) ?
C24 C25 C26 . . . 122.2(2) ?
C24 C25 H25 . . . 118.2(9) ?
C26 C25 H25 . . . 119.6(9) ?
C21 C26 C25 . . . 120.57(16) ?
C21 C26 S2 . . . 120.25(11) ?
C25 C26 S2 . . . 119.16(16) ?
C12 S2 C26 . . . 99.95(8) ?
C31 O31 H21 . . . 123.7(15) ?
C31 O31 H41 . . . 118.6(12) ?
H21 O31 H41 . . . 104(2) ?
O31 C31 C32 . . . 122.39(13) ?
O31 C31 C36 . . . 121.25(14) ?
C32 C31 C36 . . . 116.36(13) ?
C31 C32 C33 . . . 121.03(14) ?
C31 C32 S4 . . . 121.04(11) ?
C33 C32 S4 . . . 117.37(12) ?
C32 C33 C34 . . . 122.69(15) ?
C32 C33 H33 . . . 118.2(10) ?
C34 C33 H33 . . . 119.1(10) ?
C33 C34 C341 . . . 120.19(15) ?
C33 C34 C35 . . . 116.25(14) ?
C341 C34 C35 . . . 123.45(14) ?
C34 C341 C342 . . . 108.38(13) ?
C34 C341 C343 . . . 111.48(15) ?
C34 C341 C344 . . . 110.44(17) ?
C342 C341 C343 . . . 110.1(2) ?
C342 C341 C344 . . . 108.97(18) ?
C343 C341 C344 . . . 107.47(15) ?
C341 C342 H342a . . . 111.4(15) ?
C341 C342 H342b . . . 110.8(16) ?
C341 C342 H342c . . . 105.9(15) ?
H342a C342 H342b . . . 112(2) ?
H342a C342 H342c . . . 101(2) ?
H342b C342 H342c . . . 115.8(16) ?
C341 C343 H343a . . . 106.5(12) ?
C341 C343 H343b . . . 110.5(12) ?
C341 C343 H343c . . . 109.3(12) ?
H343a C343 H343b . . . 106(2) ?
H343a C343 H343c . . . 114.9(17) ?
H343b C343 H343c . . . 110(2) ?
C341 C344 H344a . . . 111.4(13) ?
C341 C344 H344b . . . 110.0(11) ?
C341 C344 H344c . . . 113.2(12) ?
H344a C344 H344b . . . 108.0(17) ?
H344a C344 H344c . . . 107.9(18) ?
H344b C344 H344c . . . 106(2) ?
C34 C35 C36 . . . 122.43(14) ?
C34 C35 H35 . . . 121.2(11) ?
C36 C35 H35 . . . 116.3(11) ?
C31 C36 C35 . . . 121.23(14) ?
C31 C36 S3 . . . 120.53(11) ?
C35 C36 S3 . . . 117.98(11) ?
C22 S3 C36 . . . 104.09(8) ?
C41 O41 H41 . . . 113.0(12) ?
O41 C41 C42 . . . 120.53(16) ?
O41 C41 C46 . . . 122.30(17) ?
C42 C41 C46 . . . 117.17(14) ?
S1 C42 C41 . . . 119.96(12) ?
S1 C42 C43 . . . 119.24(16) ?
C41 C42 C43 . . . 120.78(17) ?
C42 C43 C44 . . . 122.26(19) ?
C42 C43 H43 . . . 117.5(10) ?
C44 C43 H43 . . . 120.2(10) ?
C43 C44 C441 . . . 121.70(18) ?
C43 C44 C45 . . . 116.45(15) ?
C441 C44 C45 . . . 121.84(18) ?
C44 C441 C442 . . . 108.9(2) ?
C44 C441 C443 . . . 110.9(2) ?
C44 C441 C444 . . . 112.7(2) ?
C44 C441 C442' . . . 110.70(18) ?
C44 C441 C443' . . . 111.8(2) ?
C44 C441 C444' . . . 108.1(2) ?
C442 C441 C443 . . . 112.4(5) ?
C442 C441 C444 . . . 106.8(4) ?
C442 C441 C442' . . . 62.9(5) ?
C442 C441 C443' . . . 48.1(5) ?
C442 C441 C444' . . . 141.6(3) ?
C443 C441 C444 . . . 105.1(4) ?
C443 C441 C442' . . . 136.9(3) ?
C443 C441 C443' . . . 67.0(4) ?
C443 C441 C444' . . . 42.9(4) ?
C444 C441 C442' . . . 47.2(3) ?
C444 C441 C443' . . . 134.4(3) ?
C444 C441 C444' . . . 66.9(3) ?
C442' C441 C443' . . . 106.7(3) ?
C442' C441 C444' . . . 111.9(3) ?
C443' C441 C444' . . . 107.6(3) ?
C441 C442 C442' . . . 59.4(5) ?
C441 C442 C443' . . . 70.1(4) ?
C441 C442 H442a . . . 110.6(7) ?
C441 C442 H442b . . . 121.7(13) ?
C441 C442 H442c . . . 122.5(6) ?
C441 C442 H442'c . . . 88.8(6) ?
C441 C442 H443'b . . . 117.2(6) ?
C442' C442 C443' . . . 123.3(7) ?
C442' C442 H442a . . . 88.0(7) ?
C442' C442 H442b . . . 73.1(10) ?
C442' C442 H442c . . . 167.7(7) ?
C442' C442 H442'c . . . 38.8(3) ?
C442' C442 H443'b . . . 172.5(6) ?
C443' C442 H442a . . . 86.9(7) ?
C443' C442 H442b . . . 163.1(14) ?
C443' C442 H442c . . . 65.5(7) ?
C443' C442 H442'c . . . 158.9(8) ?
C443' C442 H443'b . . . 57.7(6) ?
H442a C442 H442b . . . 98.6(7) ?
H442a C442 H442c . . . 101.7(11) ?
H442a C442 H442'c . . . 101.0(7) ?
H442a C442 H443'b . . . 99.5(10) ?
H442b C442 H442c . . . 97.7(9) ?
H442b C442 H442'c . . . 35.3(7) ?
H442b C442 H443'b . . . 105.5(10) ?
H442c C442 H442'c . . . 130.3(6) ?
H442c C442 H443'b . . . 7.87(11) ?
H442'c C442 H443'b . . . 138.0(6) ?
C441 C443 C443' . . . 59.8(3) ?
C441 C443 C444' . . . 71.0(4) ?
C441 C443 H443a . . . 114.8(5) ?
C441 C443 H443b . . . 117.7(7) ?
C441 C443 H443c . . . 116.4(5) ?
C441 C443 H444'a . . . 93.2(4) ?
C441 C443 H444'b . . . 115.8(5) ?
C443' C443 C444' . . . 127.1(5) ?
C443' C443 H443a . . . 84.5(6) ?
C443' C443 H443b . . . 77.0(7) ?
C443' C443 H443c . . . 156.6(5) ?
C443' C443 H444'a . . . 116.4(4) ?
C443' C443 H444'b . . . 152.3(5) ?
C444' C443 H443a . . . 100.3(7) ?
C444' C443 H443b . . . 148.6(9) ?
C444' C443 H443c . . . 64.0(6) ?
C444' C443 H444'a . . . 46.1(3) ?
C444' C443 H444'b . . . 67.0(6) ?
H443a C443 H443b . . . 102.1(7) ?
H443a C443 H443c . . . 115.5(7) ?
H443a C443 H444'a . . . 54.3(4) ?
H443a C443 H444'b . . . 118.7(7) ?
H443b C443 H443c . . . 86.5(5) ?
H443b C443 H444'a . . . 148.1(6) ?
H443b C443 H444'b . . . 83.0(5) ?
H443c C443 H444'a . . . 86.4(6) ?
H443c C443 H444'b . . . 4.33(3) ?
H444'a C443 H444'b . . . 90.7(6) ?
C441 C444 C442' . . . 64.7(4) ?
C441 C444 C444' . . . 55.6(3) ?
C441 C444 H444a . . . 112.9(6) ?
C441 C444 H444b . . . 117.7(5) ?
C441 C444 H444c . . . 113.9(5) ?
C441 C444 H442'b . . . 107.6(5) ?
C442' C444 C444' . . . 117.8(6) ?
C442' C444 H444a . . . 88.3(5) ?
C442' C444 H444b . . . 153.3(5) ?
C442' C444 H444c . . . 63.5(4) ?
C442' C444 H442'b . . . 55.4(4) ?
C444' C444 H444a . . . 98.8(4) ?
C444' C444 H444b . . . 77.1(4) ?
C444' C444 H444c . . . 157.5(4) ?
C444' C444 H442'b . . . 157.1(4) ?
H444a C444 H444b . . . 112.3(7) ?
H444a C444 H444c . . . 103.6(5) ?
H444a C444 H442'b . . . 102.6(4) ?
H444b C444 H444c . . . 94.2(6) ?
H444b C444 H442'b . . . 101.9(6) ?
H444c C444 H442'b . . . 8.10(6) ?
C441 C442' C442 . . . 57.7(3) ?
C441 C442' C444 . . . 68.1(3) ?
C441 C442' H444c . . . 103.6(4) ?
C441 C442' H442'a . . . 109.5(3) ?
C441 C442' H442'b . . . 109.1(4) ?
C441 C442' H442'c . . . 108.9(4) ?
C442 C442' C444 . . . 121.2(5) ?
C442 C442' H444c . . . 160.3(4) ?
C442 C442' H442'a . . . 89.7(4) ?
C442 C442' H442'b . . . 162.9(4) ?
C442 C442' H442'c . . . 66.3(4) ?
C444 C442' H444c . . . 46.2(3) ?
C444 C442' H442'a . . . 88.3(4) ?
C444 C442' H442'b . . . 53.8(4) ?
C444 C442' H442'c . . . 160.6(5) ?
H444c C442' H442'a . . . 103.6(4) ?
H444c C442' H442'b . . . 7.55(5) ?
H444c C442' H442'c . . . 120.5(4) ?
H442'a C442' H442'b . . . 105.9(5) ?
H442'a C442' H442'c . . . 110.2(5) ?
H442'b C442' H442'c . . . 113.2(4) ?
C441 C443' C442 . . . 61.8(5) ?
C441 C443' C443 . . . 53.2(3) ?
C441 C443' H442a . . . 79.6(3) ?
C441 C443' H442c . . . 99.5(3) ?
C441 C443' H443'a . . . 108.8(4) ?
C441 C443' H443'b . . . 107.0(3) ?
C441 C443' H443'c . . . 110.6(4) ?
C442 C443' C443 . . . 112.2(7) ?
C442 C443' H442a . . . 35.8(3) ?
C442 C443' H442c . . . 45.3(5) ?
C442 C443' H443'a . . . 94.8(4) ?
C442 C443' H443'b . . . 53.7(5) ?
C442 C443' H443'c . . . 156.7(5) ?
C443 C443' H442a . . . 110.9(4) ?
C443 C443' H442c . . . 152.2(4) ?
C443 C443' H443'a . . . 89.1(4) ?
C443 C443' H443'b . . . 158.5(4) ?
C443 C443' H443'c . . . 71.3(4) ?
H442a C443' H442c . . . 62.1(2) ?
H442a C443' H443'a . . . 59.1(2) ?
H442a C443' H443'b . . . 68.2(2) ?
H442a C443' H443'c . . . 166.7(4) ?
H442c C443' H443'a . . . 106.7(4) ?
H442c C443' H443'b . . . 8.51(3) ?
H442c C443' H443'c . . . 122.2(5) ?
H443'a C443' H443'b . . . 107.1(4) ?
H443'a C443' H443'c . . . 108.4(4) ?
H443'b C443' H443'c . . . 114.8(5) ?
C441 C444' C443 . . . 66.1(4) ?
C441 C444' C444 . . . 57.6(3) ?
C441 C444' H443c . . . 106.0(4) ?
C441 C444' H444'a . . . 110.0(4) ?
C441 C444' H444'b . . . 104.1(4) ?
C441 C444' H444'c . . . 108.9(3) ?
C443 C444' C444 . . . 117.2(6) ?
C443 C444' H443c . . . 54.1(4) ?
C443 C444' H444'a . . . 85.0(4) ?
C443 C444' H444'b . . . 54.3(4) ?
C443 C444' H444'c . . . 165.4(5) ?
C444 C444' H443c . . . 161.8(4) ?
C444 C444' H444'a . . . 89.7(3) ?
C444 C444' H444'b . . . 159.3(4) ?
C444 C444' H444'c . . . 66.2(4) ?
H443c C444' H444'a . . . 104.4(4) ?
H443c C444' H444'b . . . 2.81(2) ?
H443c C444' H444'c . . . 117.9(4) ?
H444'a C444' H444'b . . . 107.1(4) ?
H444'a C444' H444'c . . . 109.4(5) ?
H444'b C444' H444'c . . . 117.1(4) ?
C44 C45 C46 . . . 122.73(18) ?
C44 C45 H45 . . . 119.1(11) ?
C46 C45 H45 . . . 118.1(11) ?
C41 C46 C45 . . . 120.58(18) ?
C41 C46 S4 . . . 120.47(12) ?
C45 C46 S4 . . . 118.64(15) ?
C32 S4 C46 . . . 105.93(8) ?
N10 C101 H101a . . . 110.4(12) ?
N10 C101 H101b . . . 108.9(15) ?
N10 C101 H101c . . . 108.4(15) ?
H101a C101 H101b . . . 108(2) ?
H101a C101 H101c . . . 107(3) ?
H101b C101 H101c . . . 114(2) ?
N10 C102 H102a . . . 106.7(17) ?
N10 C102 H102b . . . 110(2) ?
N10 C102 H102c . . . 106.6(18) ?
H102a C102 H102b . . . 115(3) ?
H102a C102 H102c . . . 109(3) ?
H102b C102 H102c . . . 110(3) ?
C101 N10 C102 . . . 118.1(2) ?
C101 N10 C10 . . . 121.28(17) ?
C102 N10 C10 . . . 120.5(2) ?
N10 C10 O10 . . . 125.8(2) ?
N10 C10 H10 . . . 112.1(13) ?
O10 C10 H10 . . . 122.1(12) ?
C011 N C021 . . . 112.12(18) ?
C011 N C031 . . . 112.43(16) ?
C011 N H . . . 108.5(17) ?
C021 N C031 . . . 109.1(2) ?
C021 N H . . . 108.6(14) ?
C031 N H . . . 105.9(15) ?
N C011 C012 . . . 113.16(17) ?
N C011 H011a . . . 103.9(14) ?
N C011 H011b . . . 109.3(18) ?
C012 C011 H011a . . . 113.6(13) ?
C012 C011 H011b . . . 110.9(17) ?
H011a C011 H011b . . . 105.5(16) ?
C011 C012 H012a . . . 108.9(13) ?
C011 C012 H012b . . . 110(2) ?
C011 C012 H012c . . . 109.3(15) ?
H012a C012 H012b . . . 111(3) ?
H012a C012 H012c . . . 106(2) ?
H012b C012 H012c . . . 111(2) ?
N C021 C022 . . . 113.0(3) ?
N C021 H021a . . . 104.8(14) ?
N C021 H021b . . . 104.7(12) ?
C022 C021 H021a . . . 113.8(15) ?
C022 C021 H021b . . . 113.9(12) ?
H021a C021 H021b . . . 106(2) ?
C021 C022 H022a . . . 109(2) ?
C021 C022 H022b . . . 109.8(17) ?
C021 C022 H022c . . . 112.7(17) ?
H022a C022 H022b . . . 106(2) ?
H022a C022 H022c . . . 103(3) ?
H022b C022 H022c . . . 115(3) ?
N C031 C032 . . . 113.9(2) ?
N C031 H031a . . . 105.2(12) ?
N C031 H031b . . . 105.9(14) ?
C032 C031 H031a . . . 110.4(12) ?
C032 C031 H031b . . . 111.4(12) ?
H031a C031 H031b . . . 110(2) ?
C031 C032 H032a . . . 108.5(17) ?
C031 C032 H032b . . . 112.2(13) ?
C031 C032 H032c . . . 112.4(11) ?
H032a C032 H032b . . . 105(2) ?
H032a C032 H032c . . . 109.2(18) ?
H032b C032 H032c . . . 108.9(19) ?
C142 H142b C142' . . . 72.0(4) ?
C142 H142b H142'c . . . 131.5(3) ?
C142' H142b H142'c . . . 59.7(3) ?
C142 H142c H143'b . . . 114.8(4) ?
C143 H143a C143' . . . 53.5(6) ?
C143 H143a H143'a . . . 115.5(5) ?
C143' H143a H143'a . . . 62.3(3) ?
C143 H143b C143' . . . 55.5(5) ?
C143 H143b H143'c . . . 24.6(4) ?
C143' H143b H143'c . . . 79.0(3) ?
C144 H144b C144' . . . 77.7(5) ?
C144 H144b H144c . . . 56.0(4) ?
C144 H144b H144'c . . . 137.8(4) ?
C144' H144b H144c . . . 132.3(3) ?
C144' H144b H144'c . . . 69.5(3) ?
H144c H144b H144'c . . . 139.876(3) ?
C144 H144c C142' . . . 72.1(4) ?
C144 H144c H144b . . . 48.1(4) ?
C144 H144c H142'b . . . 127.3(3) ?
C142' H144c H144b . . . 119.2(3) ?
C142' H144c H142'b . . . 57.0(2) ?
H144b H144c H142'b . . . 158.357(4) ?
C144 H142'b C142' . . . 63.5(4) ?
C144 H142'b H144c . . . 26.78(16) ?
C142' H142'b H144c . . . 88.9(3) ?
C142 H142'c C142' . . . 71.3(3) ?
C142 H142'c H142b . . . 32.6(2) ?
C142' H142'c H142b . . . 103.8(3) ?
C143' H143'a H143a . . . 72.4(4) ?
C142 H143'b C143' . . . 76.6(4) ?
C142 H143'b H142c . . . 31.2(2) ?
C143' H143'b H142c . . . 106.9(3) ?
C143 H143'c C143' . . . 56.7(5) ?
C143 H143'c H143b . . . 153.5(5) ?
C143' H143'c H143b . . . 98.0(3) ?
C144 H144'c C144' . . . 63.2(4) ?
C144 H144'c H144b . . . 22.56(19) ?
C144' H144'c H144b . . . 79.6(4) ?
O21 H21 O31 . . . 173(4) ?
O31 H41 O41 . . . 167(3) ?
C442 H442a C443' . . . 57.3(6) ?
C442 H442c C443' . . . 69.2(5) ?
C442 H442c H443'b . . . 129.7(4) ?
C443' H442c H443'b . . . 60.8(3) ?
C443 H443c C444' . . . 61.9(5) ?
C443 H443c H444'b . . . 112.3(4) ?
C444' H443c H444'b . . . 137.2(2) ?
C444 H444c C442' . . . 70.3(5) ?
C444 H444c H442'b . . . 123.1(5) ?
C442' H444c H442'b . . . 52.9(2) ?
C444 H442'b C442' . . . 70.8(5) ?
C444 H442'b H444c . . . 48.8(4) ?
C442' H442'b H444c . . . 119.6(2) ?
C442 H442'c C442' . . . 74.8(4) ?
C442 H443'b C443' . . . 68.5(5) ?
C442 H443'b H442c . . . 42.5(4) ?
C443' H443'b H442c . . . 110.7(3) ?
C443 H444'a C444' . . . 48.9(4) ?
C443 H444'b C444' . . . 58.7(5) ?
C443 H444'b H443c . . . 63.4(4) ?
C444' H444'b H443c . . . 40.02(19) ?

loop_
_geom_bond_atom_site_label_1
_geom_bond_atom_site_label_2
_geom_bond_site_symmetry_1
_geom_bond_site_symmetry_2
_geom_bond_distance
_geom_bond_publ_flag
O11 C11 . . 1.358(2) ?
O11 H11 . . .81(3) ?
C11 C12 . . 1.401(2) ?
C11 C16 . . 1.402(2) ?
C12 C13 . . 1.390(2) ?
C12 S2 . . 1.7863(17) ?
C13 C14 . . 1.392(3) ?
C13 H13 . . .95(2) ?
C14 C141 . . 1.532(3) ?
C14 C15 . . 1.400(3) ?
C141 C142 . . 1.581(6) ?
C141 C143 . . 1.514(6) ?
C141 C144 . . 1.464(4) ?
C141 C142' . . 1.536(8) ?
C141 C143' . . 1.480(6) ?
C141 C144' . . 1.634(6) ?
C142 C142' . . 1.456(7) ?
C142 C143' . . 1.637(10) ?
C142 H142a . . .778(4) ?
C142 H142b . . .850(5) ?
C142 H142c . . .774(4) ?
C142 H142'c . . 1.181(5) ?
C142 H143'b . . 1.357(5) ?
C143 C143' . . 1.057(10) ?
C143 C144' . . 1.812(8) ?
C143 H143a . . .791(5) ?
C143 H143b . . .903(5) ?
C143 H143c . . .796(7) ?
C143 H143'c . . .842(5) ?
C144 C142' . . 1.418(9) ?
C144 C144' . . 1.309(10) ?
C144 H144a . . .812(4) ?
C144 H144b . . .743(5) ?
C144 H144c . . .827(5) ?
C144 H142'b . . 1.462(5) ?
C144 H144'c . . 1.302(5) ?
C142' H142b . . 1.473(6) ?
C142' H144c . . 1.433(6) ?
C142' H142'a . . 1.132(5) ?
C142' H142'b . . 1.202(5) ?
C142' H142'c . . 1.309(6) ?
C143' H143a . . 1.315(6) ?
C143' H143b . . 1.261(9) ?
C143' H143'a . . 1.221(6) ?
C143' H143'b . . 1.282(7) ?
C143' H143'c . . 1.250(9) ?
C144' H144b . . 1.248(7) ?
C144' H144'a . . 1.246(6) ?
C144' H144'b . . 1.309(8) ?
C144' H144'c . . 1.188(6) ?
C15 C16 . . 1.387(3) ?
C15 H15 . . .972(19) ?
C16 S1 . . 1.7848(18) ?
S1 C42 . . 1.783(2) ?
O21 C21 . . 1.3553(18) ?
O21 H21 . . 1.33(5) ?
C21 C22 . . 1.401(2) ?
C21 C26 . . 1.399(3) ?
C22 C23 . . 1.400(2) ?
C22 S3 . . 1.782(2) ?
C23 C24 . . 1.392(3) ?
C23 H23 . . .947(19) ?
C24 C241 . . 1.537(2) ?
C24 C25 . . 1.398(3) ?
C241 C242 . . 1.528(3) ?
C241 C243 . . 1.537(3) ?
C241 C244 . . 1.531(4) ?
C242 H242a . . .94(2) ?
C242 H242b . . .95(2) ?
C242 H242c . . 1.02(3) ?
C243 H243a . . .99(2) ?
C243 H243b . . 1.03(2) ?
C243 H243c . . .96(3) ?
C244 H244a . . .96(2) ?
C244 H244b . . 1.00(3) ?
C244 H244c . . .93(2) ?
C25 C26 . . 1.387(2) ?
C25 H25 . . 1.01(2) ?
C26 S2 . . 1.7873(18) ?
O31 C31 . . 1.3325(18) ?
O31 H21 . . 1.30(5) ?
O31 H41 . . 1.33(3) ?
C31 C32 . . 1.412(2) ?
C31 C36 . . 1.414(2) ?
C32 C33 . . 1.394(2) ?
C32 S4 . . 1.7846(15) ?
C33 C34 . . 1.399(2) ?
C33 H33 . . 1.002(19) ?
C34 C341 . . 1.536(2) ?
C34 C35 . . 1.390(2) ?
C341 C342 . . 1.531(4) ?
C341 C343 . . 1.533(3) ?
C341 C344 . . 1.535(3) ?
C342 H342a . . .95(3) ?
C342 H342b . . 1.06(2) ?
C342 H342c . . 1.01(2) ?
C343 H343a . . 1.02(2) ?
C343 H343b . . .99(2) ?
C343 H343c . . 1.04(3) ?
C344 H344a . . .99(2) ?
C344 H344b . . 1.03(3) ?
C344 H344c . . 1.00(2) ?
C35 C36 . . 1.399(2) ?
C35 H35 . . .960(17) ?
C36 S3 . . 1.7817(16) ?
O41 C41 . . 1.3431(18) ?
O41 H41 . . 1.20(3) ?
C41 C42 . . 1.409(3) ?
C41 C46 . . 1.408(3) ?
C42 C43 . . 1.395(2) ?
C43 C44 . . 1.395(3) ?
C43 H43 . . .98(2) ?
C44 C441 . . 1.535(2) ?
C44 C45 . . 1.391(3) ?
C441 C442 . . 1.489(9) ?
C441 C443 . . 1.471(6) ?
C441 C444 . . 1.556(7) ?
C441 C442' . . 1.517(5) ?
C441 C443' . . 1.588(6) ?
C441 C444' . . 1.521(5) ?
C442 C442' . . 1.569(13) ?
C442 C443' . . 1.257(10) ?
C442 H442a . . .874(6) ?
C442 H442b . . .665(8) ?
C442 H442c . . .955(11) ?
C442 H442'c . . 1.489(11) ?
C442 H443'b . . 1.089(11) ?
C443 C443' . . 1.691(10) ?
C443 C444' . . 1.096(10) ?
C443 H443a . . .868(5) ?
C443 H443b . . .774(7) ?
C443 H443c . . 1.007(8) ?
C443 H444'a . . 1.449(7) ?
C443 H444'b . . 1.042(8) ?
C444 C442' . . 1.231(9) ?
C444 C444' . . 1.696(7) ?
C444 H444a . . .957(4) ?
C444 H444b . . .779(8) ?
C444 H444c . . .944(5) ?
C444 H442'b . . 1.051(5) ?
C442' H444c . . 1.170(6) ?
C442' H442'a . . 1.019(4) ?
C442' H442'b . . 1.072(6) ?
C442' H442'c . . 1.019(5) ?
C443' H442a . . 1.492(5) ?
C443' H442c . . 1.224(5) ?
C443' H443'a . . 1.020(4) ?
C443' H443'b . . 1.142(5) ?
C443' H443'c . . 1.029(5) ?
C444' H443c . . 1.117(5) ?
C444' H444'a . . 1.048(4) ?
C444' H444'b . . 1.181(5) ?
C444' H444'c . . 1.023(6) ?
C45 C46 . . 1.392(2) ?
C45 H45 . . .92(2) ?
C46 S4 . . 1.782(2) ?
C101 N10 . . 1.453(3) ?
C101 H101a . . .91(3) ?
C101 H101b . . 1.00(3) ?
C101 H101c . . .93(3) ?
C102 N10 . . 1.444(3) ?
C102 H102a . . .96(3) ?
C102 H102b . . 1.04(4) ?
C102 H102c . . .97(4) ?
N10 C10 . . 1.334(3) ?
C10 O10 . . 1.223(3) ?
C10 H10 . . 1.04(2) ?
N C011 . . 1.523(3) ?
N C021 . . 1.510(3) ?
N C031 . . 1.504(3) ?
N H . . .884(17) ?
C011 C012 . . 1.489(3) ?
C011 H011a . . 1.011(18) ?
C011 H011b . . .97(2) ?
C012 H012a . . .95(3) ?
C012 H012b . . .90(3) ?
C012 H012c . . 1.00(2) ?
C021 C022 . . 1.502(4) ?
C021 H021a . . 1.05(2) ?
C021 H021b . . 1.05(3) ?
C022 H022a . . .93(3) ?
C022 H022b . . .97(2) ?
C022 H022c . . .99(4) ?
C031 C032 . . 1.503(3) ?
C031 H031a . . .96(2) ?
C031 H031b . . .997(18) ?
C032 H032a . . .96(3) ?
C032 H032b . . .95(3) ?
C032 H032c . . 1.018(17) ?
H142b H142'c . . .43224(4) ?
H142c H143'b . . .83628(8) ?
H143a H143'a . . .98074(9) ?
H143b H143'c . . .067495(7) ?
H144b H144c . . .96869(14) ?
H144b H144'c . . .65228(5) ?
H144c H142'b . . .80401(12) ?
H442c H443'b . . .19371(3) ?
H443c H444'b . . .085105(10) ?
H444c H442'b . . .17678(3) ?

loop_
_geom_contact_atom_site_label_1
_geom_contact_atom_site_label_2
_geom_contact_distance
_geom_contact_site_symmetry_1
_geom_contact_site_symmetry_2
_geom_contact_publ_flag
O11 C12 2.405(2) . . ?
O11 C16 2.391(2) . . ?
O11 S1 3.0264(15) . . ?
O11 O21 2.889(2) . . ?
O11 S2 2.9962(15) . . ?
O11 O41 2.955(2) . . ?
O11 H342a 2.65(3) . '1 545' ?
O11 H031a 2.544(18) . . ?
O11 H032c 2.66(2) . . ?
C11 C13 2.419(3) . . ?
C11 C14 2.833(2) . . ?
C11 C15 2.410(3) . . ?
C11 S1 2.7826(18) . . ?
C11 S2 2.7521(18) . . ?
C11 H11 1.79(3) . . ?
C12 C14 2.434(2) . . ?
C12 C15 2.761(2) . . ?
C12 C16 2.412(2) . . ?
C12 C26 2.737(2) . . ?
C12 H11 2.40(3) . . ?
C12 H13 1.99(2) . . ?
C13 C141 2.559(3) . . ?
C13 C144 2.894(4) . . ?
C13 C144' 2.996(5) . . ?
C13 C15 2.377(3) . . ?
C13 C16 2.775(3) . . ?
C13 S2 2.7706(19) . . ?
C13 H144'c 2.6849(15) . . ?
C14 C142 2.514(6) . . ?
C14 C143 2.507(5) . . ?
C14 C144 2.527(4) . . ?
C14 C142' 2.501(7) . . ?
C14 C143' 2.520(6) . . ?
C14 C144' 2.510(5) . . ?
C14 C16 2.444(2) . . ?
C14 H13 2.06(2) . . ?
C14 H15 2.072(19) . . ?
C141 C15 2.555(3) . . ?
C141 H142a 2.039(3) . . ?
C141 H142b 2.130(3) . . ?
C141 H142c 2.089(2) . . ?
C141 H143a 1.973(2) . . ?
C141 H143b 2.187(2) . . ?
C141 H143c 1.990(2) . . ?
C141 H144a 1.947(2) . . ?
C141 H144b 2.017(2) . . ?
C141 H144c 2.068(2) . . ?
C141 H142'a 2.176(3) . . ?
C141 H142'b 2.283(2) . . ?
C141 H142'c 2.244(3) . . ?
C141 H143'a 2.182(2) . . ?
C141 H143'b 2.217(2) . . ?
C141 H143'c 2.141(2) . . ?
C141 H144'a 2.3053(18) . . ?
C141 H144'b 2.377(3) . . ?
C141 H144'c 2.259(2) . . ?
C142 C143 2.452(9) . . ?
C142 C144 2.458(6) . . ?
C142 H142c 2.520(5) . 2 ?
C142 H143a 2.637(5) . . ?
C142 H144a 2.621(4) . . ?
C142 H142'a 1.860(4) . . ?
C142 H142'b 2.634(4) . . ?
C142 H143'a 2.189(5) . . ?
C143 C144 2.446(7) . . ?
C143 C142' 2.861(9) . . ?
C143 H142a 2.619(7) . . ?
C143 H144a 2.603(6) . . ?
C143 H143'a 1.501(6) . . ?
C143 H143'b 2.321(6) . . ?
C143 H144'a 2.198(5) . . ?
C143 H144'b 1.801(6) . . ?
C144 C143' 2.675(7) . . ?
C144 H13 2.58(2) . . ?
C144 H142a 2.642(5) . . ?
C144 H143a 2.576(4) . . ?
C144 H143c 2.680(5) . . ?
C144 H142'a 1.728(6) . . ?
C144 H142'c 2.696(5) . . ?
C144 H144'a 1.613(5) . . ?
C144 H144'b 2.595(6) . . ?
C142' C143' 2.528(10) . . ?
C142' C144' 2.529(10) . . ?
C142' H142a 1.717(5) . . ?
C142' H142c 2.199(5) . . ?
C142' H144a 1.678(5) . . ?
C142' H144b 2.085(7) . . ?
C142' H144'c 2.615(7) . . ?
C143' C144' 2.535(9) . . ?
C143' C15 2.857(6) . . ?
C143' H142a 1.796(9) . . ?
C143' H142b 2.464(8) . . ?
C143' H142c 1.722(7) . . ?
C143' H143c 1.839(8) . . ?
C143' H15 2.496(18) . . ?
C144' H143a 2.032(6) . . ?
C144' H143b 2.641(6) . . ?
C144' H143c 1.669(7) . . ?
C144' H144a 1.650(8) . . ?
C144' H144c 2.030(7) . . ?
C144' H143'a 2.693(7) . . ?
C144' H143'c 2.574(6) . . ?
C144' H443a 2.693(6) . '2 565' ?
C15 S1 2.744(2) . . ?
C16 C42 2.748(3) . . ?
C16 H15 2.019(19) . . ?
S1 O41 3.0066(15) . . ?
S1 C41 2.770(2) . . ?
S1 C43 2.7480(18) . . ?
S1 H15 2.782(18) . . ?
O21 C22 2.4078(18) . . ?
O21 C26 2.387(2) . . ?
O21 S2 3.0045(17) . . ?
O21 O31 2.625(2) . . ?
O21 S3 3.0552(16) . . ?
O21 H11 2.22(4) . . ?
C21 C23 2.429(2) . . ?
C21 C24 2.843(2) . . ?
C21 C25 2.420(3) . . ?
C21 S2 2.770(2) . . ?
C21 S3 2.775(2) . . ?
C21 H21 2.24(4) . . ?
C22 C24 2.442(2) . . ?
C22 C25 2.765(3) . . ?
C22 C26 2.402(3) . . ?
C22 C36 2.810(3) . . ?
C22 H23 2.008(14) . . ?
C23 C241 2.579(2) . . ?
C23 C244 2.885(2) . . ?
C23 C25 2.376(3) . . ?
C23 C26 2.766(3) . . ?
C23 S3 2.7467(19) . . ?
C23 H10 2.68(2) . . ?
C24 C242 2.524(3) . . ?
C24 C243 2.495(2) . . ?
C24 C244 2.532(3) . . ?
C24 C26 2.438(2) . . ?
C24 H23 2.05(2) . . ?
C24 H25 2.07(2) . . ?
C241 C25 2.539(2) . . ?
C241 H242a 2.07(3) . . ?
C241 H242b 2.07(2) . . ?
C241 H242c 2.18(3) . . ?
C241 H243a 2.11(2) . . ?
C241 H243b 2.18(2) . . ?
C241 H243c 2.11(2) . . ?
C241 H244a 2.05(2) . . ?
C241 H244b 2.09(3) . . ?
C241 H244c 2.06(3) . . ?
C241 H25 2.678(18) . . ?
C242 C243 2.488(3) . . ?
C242 C244 2.495(4) . . ?
C242 C25 2.985(3) . . ?
C242 H243a 2.67(2) . . ?
C242 H244a 2.62(3) . . ?
C242 H25 2.687(17) . . ?
C243 C244 2.486(4) . . ?
C243 H244a 2.67(2) . . ?
C243 H244b 2.66(3) . . ?
C244 H23 2.551(16) . . ?
C244 H242a 2.65(3) . . ?
C25 S2 2.7448(17) . . ?
C26 H25 2.08(2) . . ?
S2 H11 2.50(3) . . ?
S2 H13 2.80(2) . . ?
O31 C32 2.405(2) . . ?
O31 C36 2.3936(18) . . ?
O31 S3 3.0408(12) . . ?
O31 O41 2.5132(17) . . ?
O31 S4 3.0820(13) . . ?
C31 C33 2.443(2) . . ?
C31 C34 2.877(2) . . ?
C31 C35 2.451(2) . . ?
C31 S3 2.7807(15) . . ?
C31 S4 2.7889(16) . . ?
C31 H21 2.32(4) . . ?
C31 H41 2.29(3) . . ?
C32 C34 2.451(2) . . ?
C32 C35 2.767(2) . . ?
C32 C36 2.401(2) . . ?
C32 C46 2.847(2) . . ?
C32 H33 2.066(19) . . ?
C33 C341 2.544(2) . . ?
C33 C35 2.368(2) . . ?
C33 C36 2.759(2) . . ?
C33 S4 2.7231(15) . . ?
C34 C342 2.487(3) . . ?
C34 C343 2.536(2) . . ?
C34 C344 2.522(2) . . ?
C34 C36 2.444(2) . . ?
C34 H33 2.079(18) . . ?
C34 H342b 2.70(3) . . ?
C34 H342c 2.69(3) . . ?
C34 H35 2.058(18) . . ?
C341 C35 2.577(2) . . ?
C341 H33 2.696(17) . . ?
C341 H342a 2.08(3) . . ?
C341 H342b 2.15(3) . . ?
C341 H342c 2.05(3) . . ?
C341 H343a 2.07(2) . . ?
C341 H343b 2.09(2) . . ?
C341 H343c 2.11(2) . . ?
C341 H344a 2.109(18) . . ?
C341 H344b 2.12(2) . . ?
C341 H344c 2.13(2) . . ?
C342 C343 2.511(4) . . ?
C342 C344 2.495(4) . . ?
C342 H343a 2.67(2) . . ?
C342 H343b 2.67(2) . . ?
C343 C344 2.473(3) . . ?
C343 C35 2.885(3) . . ?
C343 H342a 2.68(3) . . ?
C343 H342c 2.61(2) . . ?
C343 H344a 2.66(2) . . ?
C343 H344b 2.69(2) . . ?
C343 H35 2.541(18) . . ?
C344 H343a 2.61(2) . . ?
C35 S3 2.7331(17) . . ?
C36 H35 2.017(17) . . ?
S3 H21 2.72(4) . . ?
S3 H23 2.774(15) . . ?
S3 H35 2.758(17) . . ?
O41 C42 2.390(2) . . ?
O41 C46 2.410(2) . . ?
O41 S4 3.0586(15) . . ?
O41 N 2.8410(16) . . ?
O41 H 1.961(17) . . ?
C41 C43 2.437(2) . . ?
C41 C44 2.861(2) . . ?
C41 C45 2.432(2) . . ?
C41 S4 2.775(2) . . ?
C41 H41 2.12(3) . . ?
C42 C44 2.443(2) . . ?
C42 C45 2.760(3) . . ?
C42 C46 2.404(3) . . ?
C42 H43 2.045(18) . . ?
C43 C441 2.560(2) . . ?
C43 C444 2.879(4) . . ?
C43 C45 2.369(3) . . ?
C43 C46 2.766(3) . . ?
C44 C442 2.461(8) . . ?
C44 C443 2.476(5) . . ?
C44 C444 2.573(5) . . ?
C44 C442' 2.511(4) . . ?
C44 C443' 2.586(5) . . ?
C44 C444' 2.474(4) . . ?
C44 C46 2.442(2) . . ?
C44 H43 2.07(2) . . ?
C44 H442b 2.6771(17) . . ?
C44 H443b 2.6427(15) . . ?
C44 H443c 2.6875(14) . . ?
C44 H442'c 2.6856(16) . . ?
C44 H444'b 2.6624(14) . . ?
C44 H444'c 2.6919(18) . . ?
C44 H45 2.01(2) . . ?
C441 C45 2.558(3) . . ?
C441 H442a 1.974(2) . . ?
C441 H442b 1.924(2) . . ?
C441 H442c 2.158(2) . . ?
C441 H443a 1.9963(16) . . ?
C441 H443b 1.9544(18) . . ?
C441 H443c 2.1202(17) . . ?
C441 H444a 2.120(2) . . ?
C441 H444b 2.038(2) . . ?
C441 H444c 2.122(2) . . ?
C441 H442'a 2.0911(18) . . ?
C441 H442'b 2.125(2) . . ?
C441 H442'c 2.0843(17) . . ?
C441 H443'a 2.146(2) . . ?
C441 H443'b 2.210(2) . . ?
C441 H443'c 2.174(2) . . ?
C441 H444'a 2.1222(17) . . ?
C441 H444'b 2.1413(17) . . ?
C441 H444'c 2.090(2) . . ?
C441 H45 2.70(2) . . ?
C442 C443 2.459(10) . . ?
C442 C444 2.445(13) . . ?
C442 C444' 2.843(9) . . ?
C442 H443a 2.627(7) . . ?
C442 H444a 2.630(10) . . ?
C442 H444c 2.699(12) . . ?
C442 H442'a 1.866(9) . . ?
C442 H442'b 2.613(12) . . ?
C442 H443'a 1.684(8) . . ?
C442 H443'c 2.240(9) . . ?
C443 C444 2.403(8) . . ?
C443 C442' 2.779(7) . . ?
C443 H144'b 2.676(5) . '2 565' ?
C443 H442a 2.625(7) . . ?
C443 H444a 2.660(6) . . ?
C443 H444b 2.657(7) . . ?
C443 H443'a 1.961(8) . . ?
C443 H443'c 1.675(9) . . ?
C443 H444'c 2.102(8) . . ?
C444 C443' 2.898(9) . . ?
C444 H43 2.483(16) . . ?
C444 H442a 2.569(8) . . ?
C444 H442b 2.625(8) . . ?
C444 H443a 2.627(5) . . ?
C444 H442'a 1.575(7) . . ?
C444 H442'c 2.218(7) . . ?
C444 H444'a 1.988(5) . . ?
C444 H444'c 1.589(6) . . ?
C442' C443' 2.491(8) . . ?
C442' C444' 2.517(6) . . ?
C442' H442a 1.769(6) . . ?
C442' H442b 1.516(6) . . ?
C442' H442c 2.511(6) . . ?
C442' H444a 1.536(5) . . ?
C442' H444b 1.958(6) . . ?
C442' H443'a 2.683(5) . . ?
C442' H443'b 2.653(6) . . ?
C443' C444' 2.509(8) . . ?
C443' C45 2.887(4) . . ?
C443' H442b 1.903(4) . . ?
C443' H443a 1.826(5) . . ?
C443' H443b 1.694(5) . . ?
C443' H443c 2.646(6) . . ?
C443' H442'a 2.638(5) . . ?
C443' H444'a 2.672(6) . . ?
C443' H444'b 2.659(6) . . ?
C443' H45 2.485(17) . . ?
C444' H443a 1.515(6) . . ?
C444' H443b 1.802(6) . . ?
C444' H444a 2.071(5) . . ?
C444' H444b 1.701(5) . . ?
C444' H444c 2.593(5) . . ?
C444' H442'b 2.695(4) . . ?
C444' H443'a 2.697(6) . . ?
C45 S4 2.736(2) . . ?
C46 H41 2.65(3) . . ?
C46 H45 1.999(17) . . ?
S4 H33 2.784(17) . . ?
S4 H41 2.67(3) . . ?
S4 H45 2.784(16) . . ?
C101 C102 2.485(4) . . ?
C101 C10 2.430(3) . . ?
C101 H10 2.50(2) . . ?
C101 H102a 2.65(3) . . ?
C101 H102c 2.65(3) . . ?
C102 C10 2.412(4) . . ?
C102 O10 2.795(4) . . ?
C102 H101b 2.69(2) . . ?
N10 O10 2.277(2) . . ?
N10 H10 1.98(2) . . ?
N10 H101a 1.97(3) . . ?
N10 H101b 2.01(2) . . ?
N10 H101c 1.96(3) . . ?
N10 H102a 1.95(3) . . ?
N10 H102b 2.05(4) . . ?
N10 H102c 1.96(3) . . ?
C10 H101c 2.46(2) . . ?
C10 H102b 2.48(4) . . ?
O10 H344b 2.61(3) . . ?
O10 H10 1.98(2) . . ?
O10 H102b 2.37(4) . . ?
O10 H021a 2.60(2) . '1 465' ?
N C012 2.514(4) . . ?
N C022 2.512(4) . . ?
N C032 2.521(3) . . ?
N H011a 2.02(2) . . ?
N H011b 2.06(3) . . ?
N H021a 2.05(2) . . ?
N H021b 2.04(3) . . ?
N H031a 1.98(2) . . ?
N H031b 2.02(2) . . ?
C011 C021 2.516(4) . . ?
C011 C031 2.515(4) . . ?
C011 C032 2.985(4) . . ?
C011 H 1.99(2) . . ?
C011 H012a 2.01(3) . . ?
C011 H012b 1.99(3) . . ?
C011 H012c 2.05(2) . . ?
C011 H021a 2.65(3) . . ?
C012 H 2.45(3) . . ?
C012 H011a 2.11(2) . . ?
C012 H011b 2.05(2) . . ?
C021 C031 2.456(3) . . ?
C021 H 1.98(2) . . ?
C021 H011b 2.46(3) . . ?
C021 H022a 2.01(3) . . ?
C021 H022b 2.05(2) . . ?
C021 H022c 2.10(4) . . ?
C021 H031a 2.57(2) . . ?
C021 H031b 2.58(2) . . ?
C022 H 2.62(2) . . ?
C022 H021a 2.15(2) . . ?
C022 H021b 2.15(3) . . ?
C031 H 1.94(2) . . ?
C031 H011a 2.40(2) . . ?
C031 H021a 2.66(2) . . ?
C031 H021b 2.47(2) . . ?
C031 H032a 2.02(3) . . ?
C031 H032b 2.06(2) . . ?
C031 H032c 2.11(2) . . ?
C032 H 2.67(2) . . ?
C032 H011a 2.67(2) . . ?
C032 H031a 2.05(2) . . ?
C032 H031b 2.08(2) . . ?
H13 H144b 2.395(18) . . ?
H13 H144c 2.39(2) . . ?
H13 H142'b 2.39(2) . . ?
H13 H144'c 2.193(17) . . ?
H142a H142b 1.30916(12) . . ?
H142a H142c 1.19198(18) . . ?
H142a H142'a 1.5961(2) . . ?
H142a H142'c 1.57843(15) . . ?
H142a H143'a 1.8822(3) . . ?
H142a H143'b 1.5757(3) . . ?
H142b H142c 1.14494(11) . . ?
H142b H142c 2.25144(18) . 2 ?
H142b H142'a 2.0488(2) . . ?
H142b H143'b 1.95865(18) . . ?
H142b H143'b 2.1999(2) . 2 ?
H142c H142c 1.9216(2) . 2 ?
H142c H142'c 1.57410(15) . . ?
H142c H143'b 2.2998(3) . 2 ?
H143a H143b 1.3452(2) . . ?
H143a H143c 1.22033(11) . . ?
H143a H143'c 1.3018(2) . . ?
H143a H144'a 1.9292(2) . . ?
H143a H144'b 2.1541(2) . . ?
H143b H143c 1.19044(10) . . ?
H143b H143'a 1.8760(3) . . ?
H143b H143'b 2.2684(3) . . ?
H143b H144'b 2.28279(19) . . ?
H143b H102b 2.36(3) . '2 565' ?
H143c H143'a 2.15043(17) . . ?
H143c H143'c 1.12663(9) . . ?
H143c H144'a 2.1937(4) . . ?
H143c H144'b 1.13502(10) . . ?
H144a H144b 1.21607(13) . . ?
H144a H144c 1.24941(11) . . ?
H144a H142'a 1.39763(16) . . ?
H144a H142'b 1.8529(2) . . ?
H144a H144'a 1.26237(18) . . ?
H144a H144'c 1.81173(17) . . ?
H144b H142'a 2.3773(2) . . ?
H144b H142'b 1.7414(3) . . ?
H144b H144'a 1.66392(15) . . ?
H144c H142'a 1.8327(2) . . ?
H144c H144'a 2.2810(3) . . ?
H144c H144'c 1.52647(18) . . ?
H142'a H142'b 1.8419(2) . . ?
H142'a H142'c 1.9580(2) . . ?
H142'b H142'c 2.18700(18) . . ?
H142'b H144'c 2.2307(3) . . ?
H142'b H022c 2.40(3) . '1 455' ?
H142'c H143'b 2.3792(2) . . ?
H142'c H143'b 2.3641(2) . 2 ?
H143'a H143'b 2.0709(2) . . ?
H143'a H143'c 1.8584(2) . . ?
H143'a H144'a 2.3827(2) . . ?
H143'b H143'c 2.2857(3) . . ?
H143'b H15 2.36(2) . . ?
H143'c H144'b 2.22080(18) . . ?
H143'c H102b 2.38(3) . '2 565' ?
H144'a H144'b 2.1222(3) . . ?
H144'a H144'c 1.9058(2) . . ?
H144'a H443b 2.2255(3) . '2 565' ?
H144'a H443'c 2.1316(3) . '2 565' ?
H144'b H144'c 2.1868(2) . . ?
H144'b H443a 2.3251(3) . '2 565' ?
H21 H41 2.08(5) . . ?
H23 H244b 2.21(2) . . ?
H242a H242b 1.52(3) . . ?
H242a H242c 1.59(3) . . ?
H242b H242c 1.54(4) . . ?
H242c H25 2.15(3) . . ?
H243a H243b 1.62(3) . . ?
H243a H243c 1.58(4) . . ?
H243b H243c 1.55(4) . . ?
H244a H244b 1.61(4) . . ?
H244a H244c 1.52(3) . . ?
H244b H244c 1.57(3) . . ?
H33 H344c 2.26(2) . . ?
H342a H342b 1.66(3) . . ?
H342a H342c 1.51(3) . . ?
H342b H342c 1.75(3) . . ?
H342c H343b 2.38(3) . . ?
H343a H343b 1.60(3) . . ?
H343a H343c 1.73(4) . . ?
H343b H343c 1.65(4) . . ?
H343b H35 2.30(3) . . ?
H343c H35 2.34(2) . . ?
H344a H344b 1.63(4) . . ?
H344a H344c 1.61(3) . . ?
H344b H344c 1.62(3) . . ?
H43 H444b 2.239(15) . . ?
H43 H444c 2.218(16) . . ?
H43 H442'b 2.257(17) . . ?
H442a H442b 1.17389(10) . . ?
H442a H442c 1.41956(14) . . ?
H442a H442'a 1.53923(15) . . ?
H442a H442'c 1.8642(3) . . ?
H442a H443'a 1.30599(15) . . ?
H442a H443'b 1.50518(14) . . ?
H442b H442c 1.23453(16) . . ?
H442b H442'a 1.89164(19) . . ?
H442b H442'c 1.02180(14) . . ?
H442b H443'a 2.2687(3) . . ?
H442b H443'b 1.41971(18) . . ?
H442c H442'c 2.2297(3) . . ?
H442c H443'a 1.80482(17) . . ?
H442c H443'c 1.9749(2) . . ?
H443a H443b 1.27779(15) . . ?
H443a H443c 1.58711(14) . . ?
H443a H443'a 1.6055(3) . . ?
H443a H443'c 1.9140(2) . . ?
H443a H444'a 1.17672(11) . . ?
H443a H444'b 1.64519(14) . . ?
H443b H443c 1.23179(16) . . ?
H443b H443'a 2.1074(2) . . ?
H443b H443'c 1.2083(2) . . ?
H443b H444'a 2.14617(18) . . ?
H443b H444'b 1.21990(16) . . ?
H443c H444'a 1.71155(19) . . ?
H443c H444'c 1.8347(2) . . ?
H444a H444b 1.44495(12) . . ?
H444a H444c 1.49431(15) . . ?
H444a H442'a 1.1759(2) . . ?
H444a H442'b 1.56808(15) . . ?
H444a H444'a 1.8398(2) . . ?
H444a H444'c 2.1295(2) . . ?
H444b H444c 1.26675(19) . . ?
H444b H442'a 2.3130(3) . . ?
H444b H442'b 1.4312(2) . . ?
H444b H444'a 2.1166(3) . . ?
H444b H444'c 1.12477(10) . . ?
H444c H442'a 1.72252(17) . . ?
H444c H442'c 1.9017(3) . . ?
H444c H444'c 2.3198(3) . . ?
H442'a H442'b 1.66913(17) . . ?
H442'a H442'c 1.67161(15) . . ?
H442'b H442'c 1.7461(3) . . ?
H443'a H443'b 1.74156(17) . . ?
H443'a H443'c 1.66198(18) . . ?
H443'b H443'c 1.8302(2) . . ?
H443'c H45 2.143(15) . . ?
H444'a H444'b 1.7952(2) . . ?
H444'a H444'c 1.69083(18) . . ?
H444'b H444'c 1.8818(2) . . ?
H10 H101c 2.12(3) . . ?
H101a H101b 1.55(4) . . ?
H101a H101c 1.49(4) . . ?
H101b H101c 1.62(4) . . ?
H102a H102b 1.68(4) . . ?
H102a H102c 1.58(5) . . ?
H102b H102c 1.65(6) . . ?
H H021b 2.33(3) . . ?
H H031a 2.17(3) . . ?
H011a H011b 1.58(3) . . ?
H011a H012a 2.36(4) . . ?
H011a H031b 2.35(4) . . ?
H011a H032b 2.24(3) . . ?
H011b H012a 2.34(4) . . ?
H011b H012b 2.32(3) . . ?
H011b H022c 2.24(4) . . ?
H012a H012b 1.52(4) . . ?
H012a H012c 1.56(4) . . ?
H012b H012c 1.57(4) . . ?
H021a H021b 1.67(3) . . ?
H021a H031b 2.38(3) . . ?
H021b H031a 2.19(3) . . ?
H022a H022b 1.52(4) . . ?
H022a H022c 1.51(5) . . ?
H022b H022c 1.66(4) . . ?
H031a H031b 1.60(3) . . ?
H031a H032a 2.30(3) . . ?
H031b H032a 2.40(3) . . ?
H031b H032b 2.35(3) . . ?
H032a H032b 1.52(4) . . ?
H032a H032c 1.61(3) . . ?
H032b H032c 1.60(3) . . ?

loop_
_geom_hbond_atom_site_label_D
_geom_hbond_atom_site_label_H
_geom_hbond_atom_site_label_A
_geom_hbond_site_symmetry_D
_geom_hbond_site_symmetry_H
_geom_hbond_site_symmetry_A
_geom_hbond_distance_DH
_geom_hbond_distance_HA
_geom_hbond_distance_DA
_geom_hbond_angle_DHA
_geom_hbond_publ_flag
? ? ? ? ? ? ? ? ? ? ?

loop_
_geom_torsion_atom_site_label_1
_geom_torsion_atom_site_label_2
_geom_torsion_atom_site_label_3
_geom_torsion_atom_site_label_4
_geom_torsion_site_symmetry_1
_geom_torsion_site_symmetry_2
_geom_torsion_site_symmetry_3
_geom_torsion_site_symmetry_4
_geom_torsion
_geom_torsion_publ_flag
? ? ? ? ? ? ? ? ? ?
